data_9016073
loop_
_publ_author_name
'Gatta, G. D.'
'Birch, W. D.'
'Rotiroti, N.'

_publ_section_title
;
 Reinvestigation of the crystal structure of the zeolite gobbinsite:
 a single-crystal x-ray diffraction study
;
_journal_name_full 'American Mineralogist'
_journal_page_first 481
_journal_page_last 486
_journal_paper_doi 10.2138/am.2010.3390
_journal_volume 95
_journal_year 2010
_chemical_compound_source 'Bundoora, Melbourne, Victoria, Australia'
_chemical_formula_sum 'Al0.706 Ca0.154 H3.27 Na0.592 O5.635 Si1.294'
_chemical_name_mineral Gobbinsite
_space_group_IT_number 62
_symmetry_space_group_name_Hall '-P 2bc 2a'
_symmetry_space_group_name_H-M 'P m n b'
_cell_angle_alpha 90
_cell_angle_beta 90
_cell_angle_gamma 90
_cell_formula_units_Z 8
_cell_length_a 10.1035
_cell_length_b 9.7819
_cell_length_c 10.1523
_cell_volume 1003.366
_database_code_amcsd 0005035
_exptl_crystal_density_diffrn 2.233
_cod_original_formula_sum 'Na.592 Ca.154 (Al.706 Si1.294) O5.635 H3.27'
_cod_database_code 9016073

loop_
_space_group_symop_operation_xyz
x,y,z
1/2-x,y,z
1/2+x,-y,-z
1/2+x,1/2-y,1/2+z
1/2-x,1/2+y,1/2-z
x,1/2+y,1/2-z
-x,1/2-y,1/2+z
-x,-y,-z

loop_
_atom_site_aniso_label
_atom_site_aniso_U_11
_atom_site_aniso_U_22
_atom_site_aniso_U_33
_atom_site_aniso_U_12
_atom_site_aniso_U_13
_atom_site_aniso_U_23
Na 0.05860 0.11600 0.04620 0.01010 0.01690 0.03190
Ca 0.16300 0.07100 0.06100 -0.02200 -0.01400 0.01600
AlT1 0.01140 0.01230 0.01250 -0.00040 -0.00170 0.00146
SiT1 0.01140 0.01230 0.01250 -0.00040 -0.00170 0.00146
AlT2 0.01100 0.01160 0.01240 -0.00040 -0.00090 -0.00130
SiT2 0.01100 0.01160 0.01240 -0.00040 -0.00090 -0.00130
O1 0.02920 0.01780 0.02950 -0.00070 0.00230 0.00370
O2 0.02620 0.02420 0.02560 -0.00090 -0.00860 -0.00280
O3 0.03930 0.02510 0.02300 0.00230 0.00060 0.00740
O4 0.01890 0.03390 0.03170 0.00000 0.00000 -0.00450
O5 0.01750 0.03480 0.03280 0.00000 0.00000 0.00440
Wat1 0.03900 0.26900 0.08800 0.00000 0.00000 0.09100
Wat2 0.07000 0.19400 0.05800 0.00000 0.00000 0.01800
Wat2a 0.05900 0.14300 0.09200 0.00000 0.00000 -0.03700
Wat3a 0.12500 0.15000 0.11200 0.00000 0.00000 0.00800
Wat3b 0.76000 0.06900 0.08400 0.00000 0.00000 0.00400

loop_
_atom_site_label
_atom_site_fract_x
_atom_site_fract_y
_atom_site_fract_z
_atom_site_occupancy
_atom_site_U_iso_or_equiv
_atom_site_type_symbol
_atom_site_attached_hydrogens
Na 0.07530 0.54860 0.65190 0.59200 0.07400 Na 0
Ca 0.04470 0.50650 0.54080 0.15400 0.09800 Ca 0
AlT1 0.40570 0.13813 0.35438 0.35300 0.01210 Al 0
SiT1 0.40570 0.13813 0.35438 0.64700 0.01210 Si 0
AlT2 0.40577 -0.17927 0.40411 0.35300 0.01170 Al 0
SiT2 0.40577 -0.17927 0.40411 0.64700 0.01170 Si 0
O1 0.44147 -0.02673 0.34254 1.00000 0.02550 O 0
O2 0.50124 0.21335 0.46586 1.00000 0.02530 O 0
O3 0.43921 0.20512 0.20920 1.00000 0.02910 O 0
O4 0.25000 0.16485 0.39755 1.00000 0.02820 O 0
O5 0.25000 -0.18730 0.45158 1.00000 0.02840 O 0
Wat1 0.75000 -0.40580 0.22890 0.54000 0.13200 O 2
Wat2 0.75000 -0.11760 0.30390 0.47000 0.10700 O 2
Wat2a 0.75000 -0.20130 0.21510 0.51000 0.09800 O 2
Wat3a 0.75000 0.12630 0.08020 0.54000 0.12900 O 2
Wat3b 0.75000 0.03330 -0.02250 0.67000 0.30500 O 2
Wat3c 0.75000 0.03580 -0.02190 0.54000 0.14600 O 2

loop_
_cod_changelog_entry_id
_cod_changelog_entry_author
_cod_changelog_entry_date
_cod_changelog_entry_text
1
;cod-tools version 3.8.0
Id: cif_guess_AMCSD_atom_types 9574 2023-05-10 09:00:05Z saulius
;
2023-05-10T18:56:39+03:00
;Derived atom types and hydrogen counts
from atom names that follow the AMCSD naming convention
(Wat == water, O-H == hydroxyl).
;

loop_
_cod_related_entry_id
_cod_related_entry_database
_cod_related_entry_code
1 AMCSD 0005035
